data_4035985
loop_
_publ_author_name
'Cao, Jun'
'Yang, Fan'
'Sun, Jing'
'Huang, Ying'
'Yan, Chao-Guo'

_publ_section_title
;
 Construction of Unique Eight- or Nine-Membered Polyheterocyclic Systems
 via Multicomponent Reaction of l-Proline, Alkyl Propiolate, and Isatin.
;
_journal_issue 2
_journal_name_full 'The Journal of organic chemistry'
_journal_page_first 622
_journal_page_last 635
_journal_paper_doi 10.1021/acs.joc.8b02457
_journal_volume 84
_journal_year 2019
_chemical_formula_moiety 'C24 H27 Cl N2 O5'
_chemical_formula_sum 'C24 H27 Cl N2 O5'
_chemical_formula_weight 458.92
_space_group_crystal_system monoclinic
_space_group_IT_number 14
_space_group_name_Hall '-P 2ybc'
_space_group_name_H-M_alt 'P 1 21/c 1'
_atom_sites_solution_hydrogens geom
_audit_creation_method SHELXL-2014/7
_cell_angle_alpha 90
_cell_angle_beta 105.72
_cell_angle_gamma 90
_cell_formula_units_Z 4
_cell_length_a 11.806(4)
_cell_length_b 9.349(4)
_cell_length_c 21.788(7)
_cell_measurement_reflns_used 3689
_cell_measurement_temperature 296(2)
_cell_measurement_theta_max 22.09
_cell_measurement_theta_min 2.26
_cell_volume 2314.9(15)
_computing_structure_refinement 'SHELXL-2014/7 (Sheldrick, 2014)'
_diffrn_ambient_temperature 296(2)
_diffrn_measured_fraction_theta_full 0.853
_diffrn_measured_fraction_theta_max 0.853
_diffrn_measurement_device_type 'CCD area detector'
_diffrn_measurement_method 'phi and omega scans'
_diffrn_radiation_source 'fine-focus sealed tube'
_diffrn_radiation_type MoK\a
_diffrn_radiation_wavelength 0.71073
_diffrn_reflns_av_R_equivalents 0.1036
_diffrn_reflns_av_unetI/netI 0.1716
_diffrn_reflns_Laue_measured_fraction_full 0.853
_diffrn_reflns_Laue_measured_fraction_max 0.853
_diffrn_reflns_limit_h_max 11
_diffrn_reflns_limit_h_min -13
_diffrn_reflns_limit_k_max 10
_diffrn_reflns_limit_k_min -10
_diffrn_reflns_limit_l_max 25
_diffrn_reflns_limit_l_min -25
_diffrn_reflns_number 13229
_diffrn_reflns_point_group_measured_fraction_full 0.853
_diffrn_reflns_point_group_measured_fraction_max 0.853
_diffrn_reflns_theta_full 24.712
_diffrn_reflns_theta_max 24.712
_diffrn_reflns_theta_min 2.385
_exptl_absorpt_coefficient_mu 0.203
_exptl_absorpt_correction_T_max 0.964
_exptl_absorpt_correction_T_min 0.952
_exptl_absorpt_correction_type multi-scan
_exptl_absorpt_process_details sadabs
_exptl_crystal_colour red
_exptl_crystal_density_diffrn 1.317
_exptl_crystal_description block
_exptl_crystal_F_000 968
_exptl_crystal_size_max 0.240
_exptl_crystal_size_mid 0.220
_exptl_crystal_size_min 0.180
_refine_diff_density_max 0.198
_refine_diff_density_min -0.198
_refine_diff_density_rms 0.044
_refine_ls_extinction_coef 0.0020(18)
_refine_ls_extinction_expression Fc^*^=kFc[1+0.001xFc^2^\l^3^/sin(2\q)]^-1/4^
_refine_ls_extinction_method 'SHELXL-2014/7 (Sheldrick 2014'
_refine_ls_goodness_of_fit_ref 0.986
_refine_ls_hydrogen_treatment constr
_refine_ls_matrix_type full
_refine_ls_number_parameters 293
_refine_ls_number_reflns 3354
_refine_ls_number_restraints 23
_refine_ls_restrained_S_all 1.006
_refine_ls_R_factor_all 0.2016
_refine_ls_R_factor_gt 0.0717
_refine_ls_shift/su_max 0.000
_refine_ls_shift/su_mean 0.000
_refine_ls_structure_factor_coef Fsqd
_refine_ls_weighting_details 'w=1/[\s^2^(Fo^2^)+(0.0780P)^2^] where P=(Fo^2^+2Fc^2^)/3'
_refine_ls_weighting_scheme calc
_refine_ls_wR_factor_gt 0.1586
_refine_ls_wR_factor_ref 0.1951
_reflns_Friedel_coverage 0.000
_reflns_number_gt 1404
_reflns_number_total 3354
_reflns_threshold_expression 'I > 2\s(I)'
_cod_data_source_file jo8b02457_si_002.cif
_cod_data_source_block 1h
_cod_original_sg_symbol_H-M 'P 21/c'
_cod_database_code 4035985
_shelx_shelxl_version_number 2014/7
_shelx_space_group_comment
;
The symmetry employed for this shelxl refinement is uniquely defined
by the following loop, which should always be used as a source of
symmetry information in preference to the above space-group names.
They are only intended as comments.
;
_shelx_estimated_absorpt_t_min 0.953
_shelx_estimated_absorpt_t_max 0.964

loop_
_space_group_symop_operation_xyz
'x, y, z'
'-x, y+1/2, -z+1/2'
'-x, -y, -z'
'x, -y-1/2, z-1/2'

loop_
_atom_site_label
_atom_site_type_symbol
_atom_site_fract_x
_atom_site_fract_y
_atom_site_fract_z
_atom_site_U_iso_or_equiv
_atom_site_adp_type
_atom_site_occupancy
_atom_site_site_symmetry_order
_atom_site_calc_flag
_atom_site_refinement_flags_posn
_atom_site_refinement_flags_adp
C1 C 0.0540(7) -0.3010(8) 0.1539(3) 0.127(3) Uani 1 1 d . .
H1A H 0.0927 -0.2252 0.1377 0.191 Uiso 1 1 calc R U
H1B H -0.0233 -0.3152 0.1258 0.191 Uiso 1 1 calc R U
H1C H 0.0988 -0.3876 0.1563 0.191 Uiso 1 1 calc R U
C2 C 0.0447(7) -0.2633(9) 0.2170(4) 0.134(3) Uani 1 1 d . .
H2A H 0.0083 -0.3422 0.2334 0.161 Uiso 1 1 calc R U
H2B H -0.0068 -0.1811 0.2133 0.161 Uiso 1 1 calc R U
C3 C 0.1601(6) -0.2291(7) 0.2640(3) 0.110(2) Uani 1 1 d . .
H3A H 0.2188 -0.2972 0.2588 0.132 Uiso 1 1 calc R U
H3B H 0.1519 -0.2396 0.3068 0.132 Uiso 1 1 calc R U
C4 C 0.2027(5) -0.0774(6) 0.2558(2) 0.0759(15) Uani 1 1 d . .
H4A H 0.2044 -0.0641 0.2119 0.091 Uiso 1 1 calc R U
H4B H 0.1474 -0.0089 0.2647 0.091 Uiso 1 1 calc R U
C5 C 0.3391(5) 0.0253(5) 0.3541(2) 0.0572(12) Uani 1 1 d . .
C6 C 0.4694(4) 0.0401(4) 0.37903(18) 0.0449(11) Uani 1 1 d . .
C7 C 0.5191(4) -0.0332(4) 0.33442(18) 0.0467(11) Uani 1 1 d . .
C8 C 0.6328(5) -0.0590(4) 0.3316(2) 0.0605(13) Uani 1 1 d . .
H8 H 0.6968 -0.0263 0.3636 0.073 Uiso 1 1 calc R U
C9 C 0.6494(5) -0.1339(5) 0.2806(2) 0.0717(15) Uani 1 1 d . .
C10 C 0.5563(6) -0.1811(5) 0.2322(3) 0.0784(17) Uani 1 1 d . .
H10 H 0.5707 -0.2281 0.1974 0.094 Uiso 1 1 calc R U
C11 C 0.4414(6) -0.1596(5) 0.2344(2) 0.0731(15) Uani 1 1 d . .
H11 H 0.3781 -0.1938 0.2024 0.088 Uiso 1 1 calc R U
C12 C 0.4249(5) -0.0861(4) 0.2857(2) 0.0570(13) Uani 1 1 d . .
C13 C 0.4622(4) 0.1920(4) 0.47060(18) 0.0461(11) Uani 1 1 d . .
H13 H 0.3812 0.1783 0.4602 0.055 Uiso 1 1 calc R U
C14 C 0.5238(4) 0.1213(4) 0.43107(17) 0.0425(10) Uani 1 1 d . .
C15 C 0.6523(4) 0.1433(5) 0.44291(19) 0.0449(11) Uani 1 1 d . .
C16 C 0.8416(4) 0.0597(6) 0.5009(3) 0.0806(17) Uani 1 1 d . .
H16A H 0.8724 0.0080 0.4710 0.121 Uiso 1 1 calc R U
H16B H 0.8739 0.0212 0.5429 0.121 Uiso 1 1 calc R U
H16C H 0.8626 0.1588 0.5006 0.121 Uiso 1 1 calc R U
C17 C 0.5088(4) 0.2763(4) 0.52135(19) 0.0454(11) Uani 1 1 d . .
C18 C 0.6337(4) 0.3187(5) 0.5525(2) 0.0571(12) Uani 1 1 d . .
H18A H 0.6713 0.3529 0.5208 0.068 Uiso 1 1 calc R U
H18B H 0.6779 0.2376 0.5744 0.068 Uiso 1 1 calc R U
C19 C 0.6288(5) 0.4355(6) 0.5991(2) 0.0757(15) Uani 1 1 d . .
H19A H 0.6873 0.4194 0.6394 0.091 Uiso 1 1 calc R U
H19B H 0.6437 0.5278 0.5824 0.091 Uiso 1 1 calc R U
C20 C 0.5083(4) 0.4311(5) 0.6079(2) 0.0604(13) Uani 1 1 d . .
H20A H 0.5098 0.3899 0.6490 0.072 Uiso 1 1 calc R U
H20B H 0.4753 0.5266 0.6055 0.072 Uiso 1 1 calc R U
C21 C 0.3197(4) 0.3221(5) 0.5462(2) 0.0542(12) Uani 1 1 d . .
H21 H 0.2818 0.2574 0.5149 0.065 Uiso 1 1 calc R U
C22 C 0.2557(5) 0.3882(5) 0.5780(2) 0.0658(14) Uani 1 1 d . .
H22 H 0.2907 0.4537 0.6095 0.079 Uiso 1 1 calc R U
C23 C 0.1318(5) 0.3602(6) 0.5643(3) 0.0822(14) Uani 1 1 d . U
C24 C -0.0446(5) 0.4231(7) 0.5890(3) 0.1122(18) Uani 1 1 d . U
H24A H -0.0835 0.4161 0.5443 0.168 Uiso 1 1 calc R U
H24B H -0.0762 0.5026 0.6069 0.168 Uiso 1 1 calc R U
H24C H -0.0569 0.3365 0.6100 0.168 Uiso 1 1 calc R U
Cl1 Cl 0.79066(17) -0.16780(19) 0.27583(9) 0.1136(7) Uani 1 1 d . .
N1 N 0.3186(4) -0.0493(4) 0.29753(17) 0.0622(11) Uani 1 1 d . .
N2 N 0.4389(3) 0.3411(3) 0.55572(15) 0.0507(10) Uani 1 1 d . .
O1 O 0.2585(3) 0.0701(4) 0.37465(15) 0.0755(10) Uani 1 1 d . .
O2 O 0.6944(3) 0.2376(3) 0.41946(15) 0.0655(9) Uani 1 1 d . .
O3 O 0.7142(2) 0.0461(3) 0.48339(13) 0.0574(9) Uani 1 1 d . .
O4 O 0.0794(4) 0.2723(5) 0.5293(2) 0.1093(14) Uani 1 1 d . U
O5 O 0.0797(3) 0.4443(4) 0.5978(2) 0.0998(12) Uani 1 1 d . U

loop_
_atom_site_aniso_label
_atom_site_aniso_U_11
_atom_site_aniso_U_22
_atom_site_aniso_U_33
_atom_site_aniso_U_23
_atom_site_aniso_U_13
_atom_site_aniso_U_12
C1 0.125(6) 0.142(7) 0.105(6) -0.030(5) 0.012(5) -0.005(5)
C2 0.131(7) 0.157(7) 0.128(6) -0.038(5) 0.056(5) -0.061(5)
C3 0.114(5) 0.121(6) 0.084(4) 0.016(4) 0.010(4) -0.049(4)
C4 0.074(4) 0.084(4) 0.061(3) -0.005(3) 0.003(3) -0.023(3)
C5 0.073(4) 0.057(3) 0.039(3) -0.001(2) 0.011(3) -0.007(3)
C6 0.055(3) 0.042(3) 0.037(2) 0.004(2) 0.010(2) 0.004(2)
C7 0.068(3) 0.036(2) 0.036(2) 0.0028(19) 0.013(2) 0.001(2)
C8 0.089(4) 0.039(3) 0.059(3) -0.007(2) 0.028(3) 0.000(2)
C9 0.112(5) 0.053(3) 0.062(3) -0.006(3) 0.043(3) 0.010(3)
C10 0.131(6) 0.052(3) 0.064(4) -0.010(3) 0.046(4) 0.003(3)
C11 0.118(5) 0.048(3) 0.048(3) -0.008(2) 0.013(3) -0.007(3)
C12 0.092(4) 0.036(3) 0.045(3) -0.002(2) 0.022(3) -0.004(2)
C13 0.059(3) 0.043(3) 0.037(2) -0.003(2) 0.013(2) -0.005(2)
C14 0.058(3) 0.030(2) 0.040(2) 0.003(2) 0.013(2) 0.001(2)
C15 0.057(3) 0.036(3) 0.040(2) -0.006(2) 0.012(2) 0.003(2)
C16 0.054(4) 0.072(4) 0.101(4) 0.002(3) -0.003(3) 0.002(3)
C17 0.060(3) 0.034(2) 0.044(2) 0.002(2) 0.018(2) -0.001(2)
C18 0.071(3) 0.050(3) 0.050(3) -0.008(2) 0.015(2) -0.001(2)
C19 0.082(4) 0.064(3) 0.073(3) -0.021(3) 0.008(3) -0.002(3)
C20 0.074(3) 0.056(3) 0.047(2) -0.011(2) 0.010(2) -0.001(2)
C21 0.070(4) 0.046(3) 0.051(3) -0.003(2) 0.024(2) 0.000(2)
C22 0.083(4) 0.055(3) 0.068(3) -0.014(3) 0.035(3) -0.005(3)
C23 0.078(3) 0.072(3) 0.110(4) -0.037(3) 0.050(3) -0.015(3)
C24 0.086(3) 0.113(4) 0.155(4) -0.035(3) 0.063(3) -0.008(3)
Cl1 0.1265(14) 0.1082(13) 0.1275(14) -0.0252(11) 0.0708(11) 0.0235(10)
N1 0.077(3) 0.056(3) 0.047(2) -0.0073(19) 0.005(2) -0.012(2)
N2 0.075(3) 0.038(2) 0.039(2) -0.0038(17) 0.0152(19) 0.0037(19)
O1 0.069(2) 0.098(3) 0.060(2) -0.0133(19) 0.0181(18) -0.010(2)
O2 0.078(2) 0.053(2) 0.072(2) 0.0060(17) 0.0306(18) -0.0106(18)
O3 0.054(2) 0.0508(19) 0.0606(19) 0.0048(16) 0.0047(15) 0.0029(15)
O4 0.093(3) 0.107(3) 0.140(3) -0.059(2) 0.053(2) -0.020(2)
O5 0.087(2) 0.095(3) 0.135(3) -0.041(2) 0.060(2) -0.008(2)

loop_
_atom_type_symbol
_atom_type_description
_atom_type_scat_dispersion_real
_atom_type_scat_dispersion_imag
_atom_type_scat_source
C C 0.0033 0.0016 'International Tables Vol C Tables 4.2.6.8 and 6.1.1.4'
H H 0.0000 0.0000 'International Tables Vol C Tables 4.2.6.8 and 6.1.1.4'
Cl Cl 0.1484 0.1585 'International Tables Vol C Tables 4.2.6.8 and 6.1.1.4'
N N 0.0061 0.0033 'International Tables Vol C Tables 4.2.6.8 and 6.1.1.4'
O O 0.0106 0.0060 'International Tables Vol C Tables 4.2.6.8 and 6.1.1.4'

loop_
_geom_angle_atom_site_label_1
_geom_angle_atom_site_label_2
_geom_angle_atom_site_label_3
_geom_angle
C2 C1 H1A 109.5
C2 C1 H1B 109.5
H1A C1 H1B 109.5
C2 C1 H1C 109.5
H1A C1 H1C 109.5
H1B C1 H1C 109.5
C1 C2 C3 114.2(7)
C1 C2 H2A 108.7
C3 C2 H2A 108.7
C1 C2 H2B 108.7
C3 C2 H2B 108.7
H2A C2 H2B 107.6
C2 C3 C4 112.6(6)
C2 C3 H3A 109.1
C4 C3 H3A 109.1
C2 C3 H3B 109.1
C4 C3 H3B 109.1
H3A C3 H3B 107.8
N1 C4 C3 112.3(5)
N1 C4 H4A 109.1
C3 C4 H4A 109.1
N1 C4 H4B 109.1
C3 C4 H4B 109.1
H4A C4 H4B 107.9
O1 C5 N1 122.1(5)
O1 C5 C6 131.2(4)
N1 C5 C6 106.7(4)
C14 C6 C7 129.6(4)
C14 C6 C5 123.9(4)
C7 C6 C5 106.1(3)
C8 C7 C12 119.0(4)
C8 C7 C6 133.8(4)
C12 C7 C6 107.2(4)
C9 C8 C7 118.6(5)
C9 C8 H8 120.7
C7 C8 H8 120.7
C8 C9 C10 121.8(5)
C8 C9 Cl1 119.6(5)
C10 C9 Cl1 118.6(4)
C9 C10 C11 120.9(5)
C9 C10 H10 119.5
C11 C10 H10 119.5
C12 C11 C10 117.3(5)
C12 C11 H11 121.4
C10 C11 H11 121.4
C11 C12 N1 127.6(5)
C11 C12 C7 122.4(5)
N1 C12 C7 110.0(4)
C17 C13 C14 127.0(4)
C17 C13 H13 116.5
C14 C13 H13 116.5
C6 C14 C13 123.6(4)
C6 C14 C15 116.7(3)
C13 C14 C15 119.6(3)
O2 C15 O3 124.6(4)
O2 C15 C14 123.6(4)
O3 C15 C14 111.8(4)
O3 C16 H16A 109.5
O3 C16 H16B 109.5
H16A C16 H16B 109.5
O3 C16 H16C 109.5
H16A C16 H16C 109.5
H16B C16 H16C 109.5
C13 C17 N2 121.6(4)
C13 C17 C18 131.2(4)
N2 C17 C18 107.2(3)
C17 C18 C19 106.5(4)
C17 C18 H18A 110.4
C19 C18 H18A 110.4
C17 C18 H18B 110.4
C19 C18 H18B 110.4
H18A C18 H18B 108.6
C20 C19 C18 106.3(4)
C20 C19 H19A 110.5
C18 C19 H19A 110.5
C20 C19 H19B 110.5
C18 C19 H19B 110.5
H19A C19 H19B 108.7
N2 C20 C19 105.5(4)
N2 C20 H20A 110.6
C19 C20 H20A 110.6
N2 C20 H20B 110.6
C19 C20 H20B 110.6
H20A C20 H20B 108.8
C22 C21 N2 124.9(5)
C22 C21 H21 117.6
N2 C21 H21 117.6
C21 C22 C23 120.4(5)
C21 C22 H22 119.8
C23 C22 H22 119.8
O4 C23 O5 121.8(5)
O4 C23 C22 126.1(5)
O5 C23 C22 112.0(5)
O5 C24 H24A 109.5
O5 C24 H24B 109.5
H24A C24 H24B 109.5
O5 C24 H24C 109.5
H24A C24 H24C 109.5
H24B C24 H24C 109.5
C5 N1 C12 109.9(4)
C5 N1 C4 124.1(5)
C12 N1 C4 125.9(4)
C21 N2 C17 126.4(4)
C21 N2 C20 121.5(4)
C17 N2 C20 112.1(4)
C15 O3 C16 117.1(4)
C23 O5 C24 116.8(4)

loop_
_geom_bond_atom_site_label_1
_geom_bond_atom_site_label_2
_geom_bond_distance
C1 C2 1.452(9)
C1 H1A 0.9600
C1 H1B 0.9600
C1 H1C 0.9600
C2 C3 1.500(11)
C2 H2A 0.9700
C2 H2B 0.9700
C3 C4 1.531(8)
C3 H3A 0.9700
C3 H3B 0.9700
C4 N1 1.446(6)
C4 H4A 0.9700
C4 H4B 0.9700
C5 O1 1.231(6)
C5 N1 1.379(6)
C5 C6 1.493(7)
C6 C14 1.371(6)
C6 C7 1.438(6)
C7 C8 1.382(6)
C7 C12 1.403(6)
C8 C9 1.372(6)
C8 H8 0.9300
C9 C10 1.374(8)
C9 Cl1 1.728(6)
C10 C11 1.385(7)
C10 H10 0.9300
C11 C12 1.371(6)
C11 H11 0.9300
C12 N1 1.392(6)
C13 C17 1.348(6)
C13 C14 1.431(5)
C13 H13 0.9300
C14 C15 1.483(6)
C15 O2 1.192(5)
C15 O3 1.338(5)
C16 O3 1.453(6)
C16 H16A 0.9600
C16 H16B 0.9600
C16 H16C 0.9600
C17 N2 1.394(5)
C17 C18 1.499(7)
C18 C19 1.503(6)
C18 H18A 0.9700
C18 H18B 0.9700
C19 C20 1.486(7)
C19 H19A 0.9700
C19 H19B 0.9700
C20 N2 1.473(6)
C20 H20A 0.9700
C20 H20B 0.9700
C21 C22 1.309(6)
C21 N2 1.377(6)
C21 H21 0.9300
C22 C23 1.435(7)
C22 H22 0.9300
C23 O4 1.176(6)
C23 O5 1.331(6)
C24 O5 1.442(7)
C24 H24A 0.9600
C24 H24B 0.9600
C24 H24C 0.9600

loop_
_geom_torsion_atom_site_label_1
_geom_torsion_atom_site_label_2
_geom_torsion_atom_site_label_3
_geom_torsion_atom_site_label_4
_geom_torsion
C1 C2 C3 C4 79.5(9)
C2 C3 C4 N1 -175.0(5)
O1 C5 C6 C14 -5.0(8)
N1 C5 C6 C14 172.8(4)
O1 C5 C6 C7 -179.3(5)
N1 C5 C6 C7 -1.5(4)
C14 C6 C7 C8 7.4(8)
C5 C6 C7 C8 -178.7(5)
C14 C6 C7 C12 -173.0(4)
C5 C6 C7 C12 0.9(4)
C12 C7 C8 C9 0.9(6)
C6 C7 C8 C9 -179.5(4)
C7 C8 C9 C10 1.2(7)
C7 C8 C9 Cl1 -180.0(3)
C8 C9 C10 C11 -2.6(8)
Cl1 C9 C10 C11 178.5(4)
C9 C10 C11 C12 1.9(7)
C10 C11 C12 N1 178.6(4)
C10 C11 C12 C7 0.2(7)
C8 C7 C12 C11 -1.6(6)
C6 C7 C12 C11 178.7(4)
C8 C7 C12 N1 179.7(4)
C6 C7 C12 N1 0.1(5)
C7 C6 C14 C13 178.2(4)
C5 C6 C14 C13 5.3(6)
C7 C6 C14 C15 2.7(6)
C5 C6 C14 C15 -170.2(4)
C17 C13 C14 C6 -178.1(4)
C17 C13 C14 C15 -2.8(6)
C6 C14 C15 O2 87.1(5)
C13 C14 C15 O2 -88.5(5)
C6 C14 C15 O3 -93.6(4)
C13 C14 C15 O3 90.7(4)
C14 C13 C17 N2 179.1(4)
C14 C13 C17 C18 -1.7(7)
C13 C17 C18 C19 169.7(4)
N2 C17 C18 C19 -11.0(5)
C17 C18 C19 C20 15.6(5)
C18 C19 C20 N2 -14.1(5)
N2 C21 C22 C23 -179.9(5)
C21 C22 C23 O4 6.4(9)
C21 C22 C23 O5 -175.4(5)
O1 C5 N1 C12 179.7(4)
C6 C5 N1 C12 1.6(5)
O1 C5 N1 C4 2.6(7)
C6 C5 N1 C4 -175.4(4)
C11 C12 N1 C5 -179.7(4)
C7 C12 N1 C5 -1.1(5)
C11 C12 N1 C4 -2.7(7)
C7 C12 N1 C4 175.9(4)
C3 C4 N1 C5 -100.2(6)
C3 C4 N1 C12 83.2(6)
C22 C21 N2 C17 -177.6(4)
C22 C21 N2 C20 5.6(7)
C13 C17 N2 C21 4.5(6)
C18 C17 N2 C21 -174.9(4)
C13 C17 N2 C20 -178.5(4)
C18 C17 N2 C20 2.2(4)
C19 C20 N2 C21 -175.1(4)
C19 C20 N2 C17 7.7(5)
O2 C15 O3 C16 1.7(6)
C14 C15 O3 C16 -177.6(4)
O4 C23 O5 C24 -0.2(9)
C22 C23 O5 C24 -178.5(5)
